data_7055117
loop_
_publ_author_name
'Li, Jie'
'Xi, Teng'
'Yan, Biao'
'Guan, Yulei'
'Yang, Mingyan'
'Song, Jirong'
'Ma, Haixia'

_publ_section_title
;
 Synergistic actions between tebuconazole ligand and Cu(ii) cation:
 reasons for the enhanced antifungal activity of four Cu(ii) complexes
 based on the fungicide tebuconazole
;
_journal_issue 12
_journal_name_full 'New J. Chem.'
_journal_page_first 9550
_journal_paper_doi 10.1039/C5NJ01845E
_journal_volume 39
_journal_year 2015
_chemical_formula_sum 'C35 H51 Cl2 Cu N7 O7 S'
_chemical_formula_weight 848.33
_chemical_name_systematic
; 
 ? 
;
_space_group_IT_number 15
_symmetry_cell_setting monoclinic
_symmetry_space_group_name_Hall '-C 2yc'
_symmetry_space_group_name_H-M 'C 1 2/c 1'
_atom_sites_solution_hydrogens geom
_atom_sites_solution_primary direct
_atom_sites_solution_secondary difmap
_audit_creation_method SHELXL-97
_audit_update_record
;
2015-08-28 deposited with the CCDC.
2015-09-22 downloaded from the CCDC.
;
_cell_angle_alpha 90.00
_cell_angle_beta 108.628(3)
_cell_angle_gamma 90.00
_cell_formula_units_Z 8
_cell_length_a 30.652(5)
_cell_length_b 8.8300(15)
_cell_length_c 30.761(5)
_cell_measurement_reflns_used 1467
_cell_measurement_temperature 296(2)
_cell_measurement_theta_max 17.70
_cell_measurement_theta_min 2.41
_cell_volume 7890(2)
_computing_cell_refinement 'Bruker SAINT'
_computing_data_collection 'Bruker SMART APEX II'
_computing_data_reduction 'Bruker SAINT'
_computing_molecular_graphics SHELXTL
_computing_publication_material SHELXTL
_computing_structure_refinement 'SHELXL-97 (Sheldrick, 2008)'
_computing_structure_solution 'SHELXS-97 (Sheldrick, 2008)'
_diffrn_ambient_temperature 296(2)
_diffrn_measured_fraction_theta_full 0.990
_diffrn_measured_fraction_theta_max 0.990
_diffrn_measurement_device_type 'Bruker APEX II area detector'
_diffrn_measurement_method '\f and \w scans'
_diffrn_radiation_monochromator graphite
_diffrn_radiation_source 'fine-focus sealed tube'
_diffrn_radiation_type MoK\a
_diffrn_radiation_wavelength 0.71073
_diffrn_reflns_av_R_equivalents 0.0800
_diffrn_reflns_av_unetI/netI 0.1085
_diffrn_reflns_limit_h_max 37
_diffrn_reflns_limit_h_min -37
_diffrn_reflns_limit_k_max 10
_diffrn_reflns_limit_k_min -10
_diffrn_reflns_limit_l_max 31
_diffrn_reflns_limit_l_min -37
_diffrn_reflns_number 20719
_diffrn_reflns_theta_full 26.16
_diffrn_reflns_theta_max 26.16
_diffrn_reflns_theta_min 1.40
_exptl_absorpt_coefficient_mu 0.798
_exptl_absorpt_correction_T_max 0.852
_exptl_absorpt_correction_T_min 0.787
_exptl_absorpt_correction_type multi-scan
_exptl_absorpt_process_details
;
Agilent (2011). CrysAlis PRO. Agilent Technologies, Yarnton,
Oxfordshire, England.
;
_exptl_crystal_colour blue
_exptl_crystal_density_diffrn 1.428
_exptl_crystal_density_method 'not measured'
_exptl_crystal_description block
_exptl_crystal_F_000 3560
_exptl_crystal_size_max 0.32
_exptl_crystal_size_mid 0.25
_exptl_crystal_size_min 0.20
_refine_diff_density_max 1.028
_refine_diff_density_min -0.805
_refine_diff_density_rms 0.208
_refine_ls_extinction_method none
_refine_ls_goodness_of_fit_ref 0.975
_refine_ls_hydrogen_treatment mixed
_refine_ls_matrix_type full
_refine_ls_number_parameters 487
_refine_ls_number_reflns 7796
_refine_ls_number_restraints 0
_refine_ls_restrained_S_all 0.975
_refine_ls_R_factor_all 0.1212
_refine_ls_R_factor_gt 0.0612
_refine_ls_shift/su_max 0.000
_refine_ls_shift/su_mean 0.000
_refine_ls_structure_factor_coef Fsqd
_refine_ls_weighting_details 'calc w=1/[\s^2^(Fo^2^)+(0.1016P)^2^+0.0000P] where P=(Fo^2^+2Fc^2^)/3'
_refine_ls_weighting_scheme calc
_refine_ls_wR_factor_gt 0.1536
_refine_ls_wR_factor_ref 0.2001
_reflns_number_gt 4464
_reflns_number_total 7796
_reflns_threshold_expression >2sigma(I)
_cod_data_source_file c5nj01845e1.cif
_cod_data_source_block 1
_cod_depositor_comments 'Adding full bibliography for 7055115--7055118.cif.'
_cod_original_sg_symbol_H-M C2/c
_cod_database_code 7055117

loop_
_symmetry_equiv_pos_as_xyz
'x, y, z'
'-x, y, -z+1/2'
'x+1/2, y+1/2, z'
'-x+1/2, y+1/2, -z+1/2'
'-x, -y, -z'
'x, -y, z-1/2'
'-x+1/2, -y+1/2, -z'
'x+1/2, -y+1/2, z-1/2'

loop_
_atom_site_label
_atom_site_type_symbol
_atom_site_fract_x
_atom_site_fract_y
_atom_site_fract_z
_atom_site_U_iso_or_equiv
_atom_site_adp_type
_atom_site_occupancy
_atom_site_symmetry_multiplicity
_atom_site_calc_flag
_atom_site_refinement_flags
Cu Cu 0.18980(2) -0.02362(7) 0.242241(19) 0.0336(2) Uani 1 1 d .
S S 0.22044(4) 0.26787(14) 0.20253(4) 0.0284(3) Uani 1 1 d .
O3 O 0.18553(10) 0.1845(3) 0.21841(10) 0.0291(7) Uani 1 1 d .
O4 O 0.19727(12) 0.3976(4) 0.17578(13) 0.0512(11) Uani 1 1 d .
Cl2 Cl -0.06013(6) 0.0539(2) 0.30250(7) 0.0828(6) Uani 1 1 d .
Cl1 Cl -0.12172(6) 0.0948(3) 0.03275(7) 0.0981(8) Uani 1 1 d .
O1 O 0.10631(11) -0.5347(4) 0.12762(11) 0.0389(9) Uani 1 1 d .
H1 H 0.1327 -0.5658 0.1391 0.058 Uiso 1 1 calc R
O7 O 0.14205(12) -0.1740(4) 0.25915(12) 0.0456(9) Uani 1 1 d .
N2 N 0.15205(13) -0.2447(4) 0.11830(13) 0.0297(9) Uani 1 1 d .
N1 N 0.16757(13) -0.1008(4) 0.17859(13) 0.0309(9) Uani 1 1 d .
N5 N 0.22940(14) 0.1981(5) 0.36533(14) 0.0394(11) Uani 1 1 d .
C4 C 0.10171(15) -0.4670(6) 0.08436(15) 0.0282(11) Uani 1 1 d .
O2 O 0.19264(13) 0.5166(5) 0.35076(12) 0.0513(11) Uani 1 1 d .
H2 H 0.2151 0.5671 0.3509 0.077 Uiso 1 1 calc R
O6 O 0.24290(11) -0.1801(4) 0.25590(11) 0.0432(10) Uani 1 1 d .
N4 N 0.20519(14) 0.0557(5) 0.30514(13) 0.0354(10) Uani 1 1 d .
C17 C 0.21878(15) 0.1940(6) 0.31997(17) 0.0334(12) Uani 1 1 d .
H17 H 0.2206 0.2755 0.3015 0.040 Uiso 1 1 calc R
C1 C 0.17058(15) -0.2395(6) 0.16328(15) 0.0320(11) Uani 1 1 d .
H1A H 0.1839 -0.3216 0.1817 0.038 Uiso 1 1 calc R
N3 N 0.13637(14) -0.1044(5) 0.10207(14) 0.0373(10) Uani 1 1 d .
C20 C 0.20256(17) 0.4352(6) 0.39383(16) 0.0367(12) Uani 1 1 d .
C6 C 0.04780(16) -0.2878(6) 0.11327(17) 0.0389(13) Uani 1 1 d .
H6A H 0.0421 -0.3649 0.1332 0.047 Uiso 1 1 calc R
H6B H 0.0740 -0.2281 0.1310 0.047 Uiso 1 1 calc R
C15 C 0.14037(18) -0.6795(6) 0.05321(19) 0.0469(14) Uani 1 1 d .
H15A H 0.1529 -0.7089 0.0848 0.070 Uiso 1 1 calc R
H15B H 0.1622 -0.6171 0.0450 0.070 Uiso 1 1 calc R
H15C H 0.1340 -0.7684 0.0342 0.070 Uiso 1 1 calc R
N6 N 0.22196(18) 0.0585(5) 0.38115(15) 0.0510(13) Uani 1 1 d .
C18 C 0.2081(2) -0.0214(6) 0.34405(18) 0.0497(15) Uani 1 1 d .
H18 H 0.2008 -0.1236 0.3441 0.060 Uiso 1 1 calc R
C23 C 0.0705(2) 0.3199(7) 0.3573(2) 0.0569(17) Uani 1 1 d .
C7 C 0.00603(17) -0.1868(6) 0.09587(18) 0.0396(13) Uani 1 1 d .
C29 C 0.21830(17) 0.5481(6) 0.43532(17) 0.0345(12) Uani 1 1 d .
C8 C 0.00603(19) -0.0662(6) 0.0668(2) 0.0468(15) Uani 1 1 d .
H8 H 0.0327 -0.0445 0.0599 0.056 Uiso 1 1 calc R
N7 N 0.10756(16) -0.4034(6) 0.24930(16) 0.0495(12) Uani 1 1 d .
C33 C 0.14263(19) -0.3133(7) 0.25453(17) 0.0432(14) Uani 1 1 d .
H33 H 0.1703 -0.3572 0.2548 0.052 Uiso 1 1 calc R
C3 C 0.14554(16) -0.3741(6) 0.08802(16) 0.0339(12) Uani 1 1 d .
H3A H 0.1722 -0.4399 0.0989 0.041 Uiso 1 1 calc R
H3B H 0.1439 -0.3391 0.0577 0.041 Uiso 1 1 calc R
C21 C 0.15863(17) 0.3476(6) 0.38889(19) 0.0431(14) Uani 1 1 d .
H21A H 0.1568 0.2681 0.3666 0.052 Uiso 1 1 calc R
H21B H 0.1627 0.2979 0.4180 0.052 Uiso 1 1 calc R
C19 C 0.24237(17) 0.3270(6) 0.39649(18) 0.0429(14) Uani 1 1 d .
H19A H 0.2666 0.3831 0.3896 0.051 Uiso 1 1 calc R
H19B H 0.2548 0.2895 0.4277 0.051 Uiso 1 1 calc R
C13 C 0.09575(17) -0.5906(6) 0.04610(16) 0.0354(12) Uani 1 1 d .
C26 C -0.00844(19) 0.1553(7) 0.3247(2) 0.0477(15) Uani 1 1 d .
C12 C -0.03356(19) -0.2125(7) 0.1071(2) 0.0499(15) Uani 1 1 d .
H12 H -0.0345 -0.2904 0.1272 0.060 Uiso 1 1 calc R
C11 C -0.0726(2) -0.1198(8) 0.0880(2) 0.0594(18) Uani 1 1 d .
H11 H -0.0991 -0.1358 0.0959 0.071 Uiso 1 1 calc R
C16 C 0.0813(2) -0.5209(7) -0.00205(18) 0.0515(16) Uani 1 1 d .
H16A H 0.0800 -0.5987 -0.0242 0.077 Uiso 1 1 calc R
H16B H 0.1032 -0.4453 -0.0035 0.077 Uiso 1 1 calc R
H16C H 0.0514 -0.4753 -0.0086 0.077 Uiso 1 1 calc R
C5 C 0.05890(15) -0.3641(6) 0.07289(16) 0.0338(12) Uani 1 1 d .
H5A H 0.0324 -0.4241 0.0560 0.041 Uiso 1 1 calc R
H5B H 0.0625 -0.2850 0.0525 0.041 Uiso 1 1 calc R
C9 C -0.0325(2) 0.0220(7) 0.0481(2) 0.0583(17) Uani 1 1 d .
H9 H -0.0318 0.1016 0.0286 0.070 Uiso 1 1 calc R
C14 C 0.05948(19) -0.7064(6) 0.0486(2) 0.0535(16) Uani 1 1 d .
H14A H 0.0571 -0.7844 0.0262 0.080 Uiso 1 1 calc R
H14B H 0.0302 -0.6569 0.0424 0.080 Uiso 1 1 calc R
H14C H 0.0683 -0.7506 0.0787 0.080 Uiso 1 1 calc R
C25 C -0.0061(2) 0.2735(8) 0.3528(2) 0.0607(17) Uani 1 1 d .
H35 H -0.0320 0.3007 0.3606 0.073 Uiso 1 1 calc R
C10 C -0.0715(2) -0.0077(7) 0.0583(2) 0.0562(17) Uani 1 1 d .
C24 C 0.0331(2) 0.3531(8) 0.3697(2) 0.0647(18) Uani 1 1 d .
H24 H 0.0344 0.4319 0.3902 0.078 Uiso 1 1 calc R
C27 C 0.0286(2) 0.1135(8) 0.3111(2) 0.0613(18) Uani 1 1 d .
H27 H 0.0269 0.0319 0.2916 0.074 Uiso 1 1 calc R
C32 C 0.2222(2) 0.4679(8) 0.4794(2) 0.0664(19) Uani 1 1 d .
H32A H 0.2284 0.5404 0.5039 0.100 Uiso 1 1 calc R
H32B H 0.2469 0.3957 0.4860 0.100 Uiso 1 1 calc R
H32C H 0.1938 0.4163 0.4766 0.100 Uiso 1 1 calc R
C31 C 0.1833(2) 0.6775(7) 0.4292(2) 0.0592(17) Uani 1 1 d .
H31A H 0.1557 0.6393 0.4337 0.089 Uiso 1 1 calc R
H31B H 0.1762 0.7186 0.3989 0.089 Uiso 1 1 calc R
H31C H 0.1963 0.7554 0.4514 0.089 Uiso 1 1 calc R
C28 C 0.0697(2) 0.2009(9) 0.3284(2) 0.0632(19) Uani 1 1 d .
H28 H 0.0956 0.1775 0.3202 0.076 Uiso 1 1 calc R
C22 C 0.1136(2) 0.4218(8) 0.3757(3) 0.081(2) Uani 1 1 d .
H22A H 0.1128 0.4965 0.3524 0.097 Uiso 1 1 calc R
H22B H 0.1112 0.4761 0.4022 0.097 Uiso 1 1 calc R
C2 C 0.14647(17) -0.0221(6) 0.13945(17) 0.0376(12) Uani 1 1 d .
H2A H 0.1398 0.0807 0.1392 0.045 Uiso 1 1 calc R
O5 O 0.23950(14) 0.1678(5) 0.17610(15) 0.0625(12) Uani 1 1 d .
C34 C 0.1102(3) -0.5639(7) 0.2415(2) 0.077(2) Uani 1 1 d .
H34A H 0.1416 -0.5914 0.2456 0.116 Uiso 1 1 calc R
H34B H 0.0915 -0.5879 0.2107 0.116 Uiso 1 1 calc R
H34C H 0.0993 -0.6190 0.2629 0.116 Uiso 1 1 calc R
C35 C 0.0644(2) -0.3437(9) 0.2504(3) 0.092(3) Uani 1 1 d .
H35A H 0.0699 -0.2668 0.2736 0.139 Uiso 1 1 calc R
H35B H 0.0464 -0.4237 0.2573 0.139 Uiso 1 1 calc R
H35C H 0.0480 -0.3008 0.2211 0.139 Uiso 1 1 calc R
C30 C 0.26496(19) 0.6194(7) 0.4389(2) 0.0583(17) Uani 1 1 d .
H30A H 0.2730 0.6923 0.4633 0.087 Uiso 1 1 calc R
H30B H 0.2629 0.6687 0.4105 0.087 Uiso 1 1 calc R
H30C H 0.2881 0.5418 0.4451 0.087 Uiso 1 1 calc R

loop_
_atom_site_aniso_label
_atom_site_aniso_U_11
_atom_site_aniso_U_22
_atom_site_aniso_U_33
_atom_site_aniso_U_23
_atom_site_aniso_U_13
_atom_site_aniso_U_12
Cu 0.0430(4) 0.0242(3) 0.0290(3) -0.0039(3) 0.0049(3) 0.0016(3)
S 0.0268(6) 0.0270(7) 0.0285(6) -0.0003(5) 0.0046(5) -0.0016(5)
O3 0.0269(17) 0.0226(17) 0.0370(19) -0.0015(15) 0.0092(14) -0.0052(14)
O4 0.038(2) 0.044(2) 0.061(3) 0.026(2) 0.0013(18) 0.0054(18)
Cl2 0.0452(10) 0.0803(14) 0.1048(15) 0.0182(11) -0.0016(9) -0.0303(9)
Cl1 0.0635(12) 0.1056(17) 0.1048(16) -0.0301(13) -0.0017(11) 0.0442(12)
O1 0.034(2) 0.047(2) 0.034(2) 0.0050(17) 0.0078(16) 0.0030(18)
O7 0.046(2) 0.036(2) 0.057(2) -0.0018(19) 0.0179(19) -0.0047(18)
N2 0.029(2) 0.028(2) 0.031(2) -0.0049(18) 0.0073(17) -0.0039(18)
N1 0.035(2) 0.024(2) 0.027(2) -0.0006(18) -0.0002(17) -0.0013(18)
N5 0.035(2) 0.045(3) 0.036(3) -0.013(2) 0.0077(19) 0.003(2)
C4 0.025(2) 0.033(3) 0.025(2) -0.007(2) 0.0046(19) 0.000(2)
O2 0.047(2) 0.069(3) 0.036(2) 0.004(2) 0.0110(18) -0.019(2)
O6 0.038(2) 0.051(2) 0.0282(19) -0.0093(17) -0.0064(15) 0.0174(18)
N4 0.045(3) 0.027(3) 0.033(2) -0.0007(19) 0.011(2) 0.0043(19)
C17 0.029(3) 0.035(3) 0.037(3) -0.009(2) 0.012(2) 0.000(2)
C1 0.031(3) 0.030(3) 0.026(3) 0.000(2) -0.003(2) -0.005(2)
N3 0.043(3) 0.029(3) 0.033(2) 0.0013(19) 0.0029(19) -0.003(2)
C20 0.038(3) 0.044(3) 0.029(3) -0.006(2) 0.012(2) -0.004(2)
C6 0.036(3) 0.041(3) 0.038(3) -0.005(2) 0.010(2) 0.004(2)
C15 0.049(3) 0.038(3) 0.053(4) -0.009(3) 0.015(3) 0.011(3)
N6 0.073(4) 0.042(3) 0.037(3) -0.002(2) 0.016(2) 0.006(3)
C18 0.082(5) 0.031(3) 0.036(3) -0.001(3) 0.019(3) 0.008(3)
C23 0.049(4) 0.049(4) 0.064(4) 0.008(3) 0.006(3) -0.014(3)
C7 0.034(3) 0.035(3) 0.053(3) -0.017(3) 0.017(3) -0.004(2)
C29 0.038(3) 0.032(3) 0.039(3) -0.003(2) 0.021(2) -0.002(2)
C8 0.037(3) 0.043(4) 0.062(4) -0.005(3) 0.017(3) 0.003(3)
N7 0.045(3) 0.043(3) 0.057(3) 0.007(2) 0.013(2) -0.009(2)
C33 0.042(3) 0.053(4) 0.036(3) 0.000(3) 0.015(3) -0.002(3)
C3 0.035(3) 0.037(3) 0.030(3) -0.011(2) 0.010(2) -0.003(2)
C21 0.033(3) 0.039(3) 0.055(3) -0.001(3) 0.012(3) -0.006(3)
C19 0.034(3) 0.055(4) 0.037(3) -0.024(3) 0.007(2) -0.006(3)
C13 0.035(3) 0.033(3) 0.032(3) -0.010(2) 0.002(2) -0.002(2)
C26 0.041(3) 0.044(4) 0.053(4) 0.012(3) 0.007(3) -0.013(3)
C12 0.046(3) 0.043(4) 0.065(4) -0.009(3) 0.024(3) -0.005(3)
C11 0.036(3) 0.063(5) 0.085(5) -0.031(4) 0.027(3) 0.000(3)
C16 0.050(4) 0.062(4) 0.035(3) -0.014(3) 0.003(3) 0.005(3)
C5 0.025(3) 0.034(3) 0.038(3) -0.006(2) 0.003(2) 0.006(2)
C9 0.065(4) 0.046(4) 0.065(4) -0.011(3) 0.022(3) 0.010(3)
C14 0.047(3) 0.038(3) 0.071(4) -0.018(3) 0.013(3) -0.010(3)
C25 0.049(4) 0.061(5) 0.072(4) -0.003(4) 0.019(3) -0.002(3)
C10 0.054(4) 0.043(4) 0.061(4) -0.023(3) 0.003(3) 0.014(3)
C24 0.059(4) 0.061(5) 0.074(5) -0.013(4) 0.021(4) -0.003(4)
C27 0.070(5) 0.053(4) 0.054(4) -0.014(3) 0.011(3) -0.007(3)
C32 0.100(6) 0.060(4) 0.044(4) -0.008(3) 0.030(4) 0.000(4)
C31 0.060(4) 0.045(4) 0.074(4) -0.021(3) 0.022(3) -0.007(3)
C28 0.038(3) 0.091(6) 0.065(4) 0.014(4) 0.023(3) 0.000(4)
C22 0.046(4) 0.063(5) 0.128(7) -0.016(5) 0.019(4) -0.011(4)
C2 0.039(3) 0.032(3) 0.034(3) 0.001(2) 0.001(2) -0.001(2)
O5 0.067(3) 0.054(3) 0.084(3) -0.027(2) 0.050(2) -0.009(2)
C34 0.109(6) 0.042(4) 0.079(5) -0.001(4) 0.028(4) -0.013(4)
C35 0.057(5) 0.084(6) 0.136(7) 0.015(5) 0.030(5) -0.008(4)
C30 0.045(4) 0.061(4) 0.067(4) -0.026(3) 0.015(3) -0.026(3)

loop_
_atom_type_symbol
_atom_type_description
_atom_type_scat_dispersion_real
_atom_type_scat_dispersion_imag
_atom_type_scat_source
C C 0.0033 0.0016 'International Tables Vol C Tables 4.2.6.8 and 6.1.1.4'
H H 0.0000 0.0000 'International Tables Vol C Tables 4.2.6.8 and 6.1.1.4'
N N 0.0061 0.0033 'International Tables Vol C Tables 4.2.6.8 and 6.1.1.4'
O O 0.0106 0.0060 'International Tables Vol C Tables 4.2.6.8 and 6.1.1.4'
Cu Cu 0.3201 1.2651 'International Tables Vol C Tables 4.2.6.8 and 6.1.1.4'
S S 0.1246 0.1234 'International Tables Vol C Tables 4.2.6.8 and 6.1.1.4'
Cl Cl 0.1484 0.1585 'International Tables Vol C Tables 4.2.6.8 and 6.1.1.4'

loop_
_geom_angle_atom_site_label_1
_geom_angle_atom_site_label_2
_geom_angle_atom_site_label_3
_geom_angle
_geom_angle_site_symmetry_1
_geom_angle_site_symmetry_3
O3 Cu N4 90.03(15) . .
O3 Cu N1 89.55(15) . .
N4 Cu N1 174.07(17) . .
O3 Cu O6 130.73(14) . .
N4 Cu O6 96.42(15) . .
N1 Cu O6 88.32(14) . .
O3 Cu O7 134.00(14) . .
N4 Cu O7 87.13(16) . .
N1 Cu O7 88.90(15) . .
O6 Cu O7 95.17(15) . .
O5 S O4 112.0(3) . .
O5 S O6 110.1(2) . 4
O4 S O6 110.0(2) . 4
O5 S O3 110.0(2) . .
O4 S O3 107.4(2) . .
O6 S O3 107.09(19) 4 .
S O3 Cu 127.51(19) . .
C4 O1 H1 109.5 . .
C33 O7 Cu 123.2(4) . .
C1 N2 N3 109.6(4) . .
C1 N2 C3 128.9(4) . .
N3 N2 C3 121.4(4) . .
C1 N1 C2 103.0(4) . .
C1 N1 Cu 129.0(3) . .
C2 N1 Cu 128.0(3) . .
C17 N5 N6 109.6(4) . .
C17 N5 C19 129.5(5) . .
N6 N5 C19 120.6(4) . .
O1 C4 C5 106.5(4) . .
O1 C4 C3 109.3(4) . .
C5 C4 C3 111.1(4) . .
O1 C4 C13 111.1(4) . .
C5 C4 C13 110.5(4) . .
C3 C4 C13 108.2(4) . .
C20 O2 H2 109.5 . .
S O6 Cu 135.4(2) 4_545 .
C17 N4 C18 103.5(4) . .
C17 N4 Cu 128.1(4) . .
C18 N4 Cu 128.1(4) . .
N4 C17 N5 109.4(5) . .
N4 C17 H17 125.3 . .
N5 C17 H17 125.3 . .
N2 C1 N1 110.5(4) . .
N2 C1 H1A 124.8 . .
N1 C1 H1A 124.8 . .
C2 N3 N2 103.0(4) . .
O2 C20 C21 103.9(4) . .
O2 C20 C19 106.8(4) . .
C21 C20 C19 110.7(5) . .
O2 C20 C29 110.4(4) . .
C21 C20 C29 116.0(4) . .
C19 C20 C29 108.7(4) . .
C7 C6 C5 110.6(4) . .
C7 C6 H6A 109.5 . .
C5 C6 H6A 109.5 . .
C7 C6 H6B 109.5 . .
C5 C6 H6B 109.5 . .
H6A C6 H6B 108.1 . .
C13 C15 H15A 109.5 . .
C13 C15 H15B 109.5 . .
H15A C15 H15B 109.5 . .
C13 C15 H15C 109.5 . .
H15A C15 H15C 109.5 . .
H15B C15 H15C 109.5 . .
C18 N6 N5 102.8(4) . .
N6 C18 N4 114.6(5) . .
N6 C18 H18 122.7 . .
N4 C18 H18 122.7 . .
C24 C23 C28 120.5(6) . .
C24 C23 C22 118.2(6) . .
C28 C23 C22 121.3(6) . .
C12 C7 C8 117.8(5) . .
C12 C7 C6 121.7(5) . .
C8 C7 C6 120.4(5) . .
C32 C29 C30 109.0(5) . .
C32 C29 C31 108.2(5) . .
C30 C29 C31 107.5(5) . .
C32 C29 C20 110.5(4) . .
C30 C29 C20 110.9(4) . .
C31 C29 C20 110.6(4) . .
C9 C8 C7 121.7(6) . .
C9 C8 H8 119.2 . .
C7 C8 H8 119.2 . .
C33 N7 C35 120.2(6) . .
C33 N7 C34 122.1(6) . .
C35 N7 C34 117.8(5) . .
O7 C33 N7 125.3(6) . .
O7 C33 H33 117.4 . .
N7 C33 H33 117.4 . .
N2 C3 C4 113.8(4) . .
N2 C3 H3A 108.8 . .
C4 C3 H3A 108.8 . .
N2 C3 H3B 108.8 . .
C4 C3 H3B 108.8 . .
H3A C3 H3B 107.7 . .
C22 C21 C20 121.9(5) . .
C22 C21 H21A 106.9 . .
C20 C21 H21A 106.9 . .
C22 C21 H21B 106.9 . .
C20 C21 H21B 106.9 . .
H21A C21 H21B 106.7 . .
N5 C19 C20 114.0(4) . .
N5 C19 H19A 108.8 . .
C20 C19 H19A 108.8 . .
N5 C19 H19B 108.8 . .
C20 C19 H19B 108.8 . .
H19A C19 H19B 107.7 . .
C14 C13 C15 106.3(5) . .
C14 C13 C16 109.0(4) . .
C15 C13 C16 108.3(4) . .
C14 C13 C4 109.8(4) . .
C15 C13 C4 111.4(4) . .
C16 C13 C4 111.9(4) . .
C25 C26 C27 121.5(6) . .
C25 C26 Cl2 120.1(5) . .
C27 C26 Cl2 118.3(5) . .
C7 C12 C11 119.7(6) . .
C7 C12 H12 120.2 . .
C11 C12 H12 120.2 . .
C10 C11 C12 120.2(6) . .
C10 C11 H11 119.9 . .
C12 C11 H11 119.9 . .
C13 C16 H16A 109.5 . .
C13 C16 H16B 109.5 . .
H16A C16 H16B 109.5 . .
C13 C16 H16C 109.5 . .
H16A C16 H16C 109.5 . .
H16B C16 H16C 109.5 . .
C4 C5 C6 117.6(4) . .
C4 C5 H5A 107.9 . .
C6 C5 H5A 107.9 . .
C4 C5 H5B 107.9 . .
C6 C5 H5B 107.9 . .
H5A C5 H5B 107.2 . .
C10 C9 C8 119.7(6) . .
C10 C9 H9 120.1 . .
C8 C9 H9 120.1 . .
C13 C14 H14A 109.5 . .
C13 C14 H14B 109.5 . .
H14A C14 H14B 109.5 . .
C13 C14 H14C 109.5 . .
H14A C14 H14C 109.5 . .
H14B C14 H14C 109.5 . .
C26 C25 C24 120.8(6) . .
C26 C25 H35 119.6 . .
C24 C25 H35 119.6 . .
C9 C10 C11 120.7(6) . .
C9 C10 Cl1 120.9(6) . .
C11 C10 Cl1 118.4(6) . .
C25 C24 C23 120.7(7) . .
C25 C24 H24 119.6 . .
C23 C24 H24 119.6 . .
C26 C27 C28 117.2(6) . .
C26 C27 H27 121.4 . .
C28 C27 H27 121.4 . .
C29 C32 H32A 109.5 . .
C29 C32 H32B 109.5 . .
H32A C32 H32B 109.5 . .
C29 C32 H32C 109.5 . .
H32A C32 H32C 109.5 . .
H32B C32 H32C 109.5 . .
C29 C31 H31A 109.5 . .
C29 C31 H31B 109.5 . .
H31A C31 H31B 109.5 . .
C29 C31 H31C 109.5 . .
H31A C31 H31C 109.5 . .
H31B C31 H31C 109.5 . .
C23 C28 C27 119.2(6) . .
C23 C28 H28 120.4 . .
C27 C28 H28 120.4 . .
C21 C22 C23 117.4(6) . .
C21 C22 H22A 108.0 . .
C23 C22 H22A 108.0 . .
C21 C22 H22B 108.0 . .
C23 C22 H22B 108.0 . .
H22A C22 H22B 107.2 . .
N3 C2 N1 113.9(5) . .
N3 C2 H2A 123.0 . .
N1 C2 H2A 123.0 . .
N7 C34 H34A 109.5 . .
N7 C34 H34B 109.5 . .
H34A C34 H34B 109.5 . .
N7 C34 H34C 109.5 . .
H34A C34 H34C 109.5 . .
H34B C34 H34C 109.5 . .
N7 C35 H35A 109.5 . .
N7 C35 H35B 109.5 . .
H35A C35 H35B 109.5 . .
N7 C35 H35C 109.5 . .
H35A C35 H35C 109.5 . .
H35B C35 H35C 109.5 . .
C29 C30 H30A 109.5 . .
C29 C30 H30B 109.5 . .
H30A C30 H30B 109.5 . .
C29 C30 H30C 109.5 . .
H30A C30 H30C 109.5 . .
H30B C30 H30C 109.5 . .

loop_
_geom_bond_atom_site_label_1
_geom_bond_atom_site_label_2
_geom_bond_distance
_geom_bond_site_symmetry_2
Cu O3 1.968(3) .
Cu N4 1.968(4) .
Cu N1 1.977(4) .
Cu O6 2.073(3) .
Cu O7 2.159(4) .
S O5 1.445(4) .
S O4 1.456(4) .
S O6 1.480(3) 4
S O3 1.503(3) .
Cl2 C26 1.757(6) .
Cl1 C10 1.742(6) .
O1 C4 1.424(5) .
O1 H1 0.8200 .
O7 C33 1.239(6) .
N2 C1 1.318(6) .
N2 N3 1.364(5) .
N2 C3 1.447(6) .
N1 C1 1.326(6) .
N1 C2 1.361(6) .
N5 C17 1.328(6) .
N5 N6 1.371(6) .
N5 C19 1.459(6) .
C4 C5 1.541(6) .
C4 C3 1.547(6) .
C4 C13 1.573(6) .
O2 C20 1.452(6) .
O2 H2 0.8200 .
O6 S 1.480(3) 4_545
N4 C17 1.323(6) .
N4 C18 1.355(6) .
C17 H17 0.9300 .
C1 H1A 0.9300 .
N3 C2 1.311(6) .
C20 C21 1.518(7) .
C20 C19 1.531(7) .
C20 C29 1.569(7) .
C6 C7 1.511(7) .
C6 C5 1.544(7) .
C6 H6A 0.9700 .
C6 H6B 0.9700 .
C15 C13 1.531(7) .
C15 H15A 0.9600 .
C15 H15B 0.9600 .
C15 H15C 0.9600 .
N6 C18 1.292(6) .
C18 H18 0.9300 .
C23 C24 1.353(8) .
C23 C28 1.371(9) .
C23 C22 1.548(8) .
C7 C12 1.383(7) .
C7 C8 1.389(8) .
C29 C32 1.502(7) .
C29 C30 1.534(7) .
C29 C31 1.537(7) .
C8 C9 1.379(8) .
C8 H8 0.9300 .
N7 C33 1.305(7) .
N7 C35 1.434(8) .
N7 C34 1.444(8) .
C33 H33 0.9300 .
C3 H3A 0.9700 .
C3 H3B 0.9700 .
C21 C22 1.463(8) .
C21 H21A 0.9700 .
C21 H21B 0.9700 .
C19 H19A 0.9700 .
C19 H19B 0.9700 .
C13 C14 1.530(7) .
C13 C16 1.533(7) .
C26 C25 1.343(8) .
C26 C27 1.379(8) .
C12 C11 1.413(8) .
C12 H12 0.9300 .
C11 C10 1.355(9) .
C11 H11 0.9300 .
C16 H16A 0.9600 .
C16 H16B 0.9600 .
C16 H16C 0.9600 .
C5 H5A 0.9700 .
C5 H5B 0.9700 .
C9 C10 1.354(9) .
C9 H9 0.9300 .
C14 H14A 0.9600 .
C14 H14B 0.9600 .
C14 H14C 0.9600 .
C25 C24 1.345(8) .
C25 H35 0.9300 .
C24 H24 0.9300 .
C27 C28 1.427(9) .
C27 H27 0.9300 .
C32 H32A 0.9600 .
C32 H32B 0.9600 .
C32 H32C 0.9600 .
C31 H31A 0.9600 .
C31 H31B 0.9600 .
C31 H31C 0.9600 .
C28 H28 0.9300 .
C22 H22A 0.9700 .
C22 H22B 0.9700 .
C2 H2A 0.9300 .
C34 H34A 0.9600 .
C34 H34B 0.9600 .
C34 H34C 0.9600 .
C35 H35A 0.9600 .
C35 H35B 0.9600 .
C35 H35C 0.9600 .
C30 H30A 0.9600 .
C30 H30B 0.9600 .
C30 H30C 0.9600 .

loop_
_geom_hbond_atom_site_label_D
_geom_hbond_atom_site_label_H
_geom_hbond_atom_site_label_A
_geom_hbond_distance_DH
_geom_hbond_distance_HA
_geom_hbond_distance_DA
_geom_hbond_angle_DHA
_geom_hbond_site_symmetry_A
O2 H2 O5 0.82 2.04 2.809(5) 156.5 4
O1 H1 O4 0.82 1.97 2.773(5) 167.5 1_545

loop_
_geom_torsion_atom_site_label_1
_geom_torsion_atom_site_label_2
_geom_torsion_atom_site_label_3
_geom_torsion_atom_site_label_4
_geom_torsion
_geom_torsion_site_symmetry_1
_geom_torsion_site_symmetry_4
O5 S O3 Cu 41.3(3) . .
O4 S O3 Cu 163.4(2) . .
O6 S O3 Cu -78.4(3) 4 .
N4 Cu O3 S 102.6(2) . .
N1 Cu O3 S -83.3(2) . .
O6 Cu O3 S 4.1(3) . .
O7 Cu O3 S -171.36(19) . .
O3 Cu O7 C33 147.2(4) . .
N4 Cu O7 C33 -125.5(4) . .
N1 Cu O7 C33 58.9(4) . .
O6 Cu O7 C33 -29.3(4) . .
O3 Cu N1 C1 162.0(4) . .
N4 Cu N1 C1 -112.0(16) . .
O6 Cu N1 C1 31.2(4) . .
O7 Cu N1 C1 -64.0(4) . .
O3 Cu N1 C2 -15.9(4) . .
N4 Cu N1 C2 70.1(17) . .
O6 Cu N1 C2 -146.6(4) . .
O7 Cu N1 C2 118.2(4) . .
O3 Cu O6 S 99.6(4) . 4_545
N4 Cu O6 S 4.0(4) . 4_545
N1 Cu O6 S -172.4(4) . 4_545
O7 Cu O6 S -83.7(3) . 4_545
O3 Cu N4 C17 -15.6(4) . .
N1 Cu N4 C17 -101.6(16) . .
O6 Cu N4 C17 115.4(4) . .
O7 Cu N4 C17 -149.7(4) . .
O3 Cu N4 C18 170.5(5) . .
N1 Cu N4 C18 84.6(17) . .
O6 Cu N4 C18 -58.4(5) . .
O7 Cu N4 C18 36.4(5) . .
C18 N4 C17 N5 0.3(5) . .
Cu N4 C17 N5 -174.8(3) . .
N6 N5 C17 N4 -1.0(6) . .
C19 N5 C17 N4 -174.5(4) . .
N3 N2 C1 N1 0.9(5) . .
C3 N2 C1 N1 -176.1(4) . .
C2 N1 C1 N2 -0.9(5) . .
Cu N1 C1 N2 -179.2(3) . .
C1 N2 N3 C2 -0.5(5) . .
C3 N2 N3 C2 176.8(4) . .
C17 N5 N6 C18 1.2(6) . .
C19 N5 N6 C18 175.4(4) . .
N5 N6 C18 N4 -1.1(7) . .
C17 N4 C18 N6 0.5(7) . .
Cu N4 C18 N6 175.6(4) . .
C5 C6 C7 C12 118.6(5) . .
C5 C6 C7 C8 -59.8(6) . .
O2 C20 C29 C32 172.1(4) . .
C21 C20 C29 C32 54.3(6) . .
C19 C20 C29 C32 -71.2(6) . .
O2 C20 C29 C30 -66.9(6) . .
C21 C20 C29 C30 175.3(5) . .
C19 C20 C29 C30 49.9(6) . .
O2 C20 C29 C31 52.3(5) . .
C21 C20 C29 C31 -65.5(6) . .
C19 C20 C29 C31 169.1(5) . .
C12 C7 C8 C9 -2.6(8) . .
C6 C7 C8 C9 175.8(5) . .
Cu O7 C33 N7 -156.0(4) . .
C35 N7 C33 O7 -2.5(9) . .
C34 N7 C33 O7 176.4(6) . .
C1 N2 C3 C4 83.1(6) . .
N3 N2 C3 C4 -93.5(5) . .
O1 C4 C3 N2 -65.7(5) . .
C5 C4 C3 N2 51.5(5) . .
C13 C4 C3 N2 173.1(4) . .
O2 C20 C21 C22 -52.1(7) . .
C19 C20 C21 C22 -166.5(6) . .
C29 C20 C21 C22 69.1(7) . .
C17 N5 C19 C20 71.7(7) . .
N6 N5 C19 C20 -101.2(6) . .
O2 C20 C19 N5 -72.4(6) . .
C21 C20 C19 N5 40.1(6) . .
C29 C20 C19 N5 168.5(4) . .
O1 C4 C13 C14 47.5(5) . .
C5 C4 C13 C14 -70.6(5) . .
C3 C4 C13 C14 167.5(4) . .
O1 C4 C13 C15 -70.0(5) . .
C5 C4 C13 C15 172.0(4) . .
C3 C4 C13 C15 50.0(6) . .
O1 C4 C13 C16 168.7(4) . .
C5 C4 C13 C16 50.6(6) . .
C3 C4 C13 C16 -71.3(5) . .
C8 C7 C12 C11 1.8(8) . .
C6 C7 C12 C11 -176.6(5) . .
C7 C12 C11 C10 1.0(9) . .
O1 C4 C5 C6 32.2(6) . .
C3 C4 C5 C6 -86.7(5) . .
C13 C4 C5 C6 153.1(4) . .
C7 C6 C5 C4 177.8(4) . .
C7 C8 C9 C10 0.5(9) . .
C27 C26 C25 C24 -1.8(10) . .
Cl2 C26 C25 C24 -179.4(5) . .
C8 C9 C10 C11 2.5(9) . .
C8 C9 C10 Cl1 -176.4(5) . .
C12 C11 C10 C9 -3.2(9) . .
C12 C11 C10 Cl1 175.7(4) . .
C26 C25 C24 C23 2.8(11) . .
C28 C23 C24 C25 -2.2(10) . .
C22 C23 C24 C25 176.4(6) . .
C25 C26 C27 C28 0.2(9) . .
Cl2 C26 C27 C28 177.9(5) . .
C24 C23 C28 C27 0.7(10) . .
C22 C23 C28 C27 -177.9(6) . .
C26 C27 C28 C23 0.3(9) . .
C20 C21 C22 C23 161.7(6) . .
C24 C23 C22 C21 141.5(7) . .
C28 C23 C22 C21 -40.0(10) . .
N2 N3 C2 N1 -0.1(5) . .
C1 N1 C2 N3 0.6(6) . .
Cu N1 C2 N3 178.9(3) . .
